data_4068899
loop_
_publ_author_name
'Xu, Chen'
'Wang, Zhi-Qiang'
'Fu, Wei-Jun'
'Lou, Xin-Hua'
'Li, Ying-Fei'
'Cen, Fei-Fei'
'Ma, Hong-Ji'
'Ji, Bao-Ming'

_publ_section_title
;
 Synthesis and Structural Characterization of
 Monophosphine-Cyclopalladated Ferrocenylpyrimidine Complexes and Reusable
 Catalytic System for Amination of Hindered Aryl Chlorides in PEG-400
;
_journal_coden_ASTM ORGND7
_journal_issue 6
_journal_name_full Organometallics
_journal_page_first 1909
_journal_page_last 1916
_journal_paper_doi 10.1021/om801149r
_journal_volume 28
_journal_year 2009
_chemical_formula_sum 'C35 H50 Cl3 Fe N2 P Pd'
_chemical_formula_weight 798.34
_space_group_IT_number 2
_symmetry_cell_setting triclinic
_symmetry_space_group_name_Hall '-P 1'
_symmetry_space_group_name_H-M 'P -1'
_atom_sites_solution_hydrogens geom
_atom_sites_solution_primary direct
_atom_sites_solution_secondary difmap
_audit_creation_method SHELXL-97
_cell_angle_alpha 97.670(2)
_cell_angle_beta 91.750(2)
_cell_angle_gamma 117.2170(10)
_cell_formula_units_Z 2
_cell_length_a 9.9333(12)
_cell_length_b 10.4359(12)
_cell_length_c 19.696(3)
_cell_measurement_reflns_used 3557
_cell_measurement_temperature 293(2)
_cell_measurement_theta_max 24.17
_cell_measurement_theta_min 2.32
_cell_volume 1789.7(4)
_computing_cell_refinement 'Bruker SMART'
_computing_data_collection 'Bruker SMART(Bruker, 2004)'
_computing_data_reduction 'Bruker SAINT(Bruker, 2004)'
_computing_molecular_graphics 'Bruker SHELXTL(Sheldrick, 2008)'
_computing_publication_material 'Bruker SHELXTL'
_computing_structure_refinement 'SHELXL-97 (Sheldrick, 2008)'
_computing_structure_solution 'SHELXS-97 (Sheldrick, 2008)'
_diffrn_ambient_temperature 293(2)
_diffrn_measured_fraction_theta_full 0.983
_diffrn_measured_fraction_theta_max 0.983
_diffrn_measurement_device_type 'Bruker SMART APEX CCD'
_diffrn_measurement_method 'phi and omega scans'
_diffrn_radiation_monochromator graphite
_diffrn_radiation_source 'fine-focus sealed tube'
_diffrn_radiation_type MoK\a
_diffrn_radiation_wavelength 0.71073
_diffrn_reflns_av_R_equivalents 0.0245
_diffrn_reflns_av_sigmaI/netI 0.0468
_diffrn_reflns_limit_h_max 12
_diffrn_reflns_limit_h_min -11
_diffrn_reflns_limit_k_max 12
_diffrn_reflns_limit_k_min -12
_diffrn_reflns_limit_l_max 20
_diffrn_reflns_limit_l_min -23
_diffrn_reflns_number 11046
_diffrn_reflns_theta_full 25.50
_diffrn_reflns_theta_max 25.50
_diffrn_reflns_theta_min 2.32
_diffrn_standards_number 0
_exptl_absorpt_coefficient_mu 1.203
_exptl_absorpt_correction_T_max 0.9099
_exptl_absorpt_correction_T_min 0.6294
_exptl_absorpt_correction_type multi-scan
_exptl_absorpt_process_details '(SADABS; Sheldrick, 1996)'
_exptl_crystal_colour red
_exptl_crystal_density_diffrn 1.481
_exptl_crystal_density_method 'not measured'
_exptl_crystal_description block
_exptl_crystal_F_000 824
_exptl_crystal_size_max 0.42
_exptl_crystal_size_mid 0.24
_exptl_crystal_size_min 0.08
_refine_diff_density_max 1.005
_refine_diff_density_min -0.636
_refine_diff_density_rms 0.080
_refine_ls_extinction_method none
_refine_ls_goodness_of_fit_ref 1.042
_refine_ls_hydrogen_treatment constr
_refine_ls_matrix_type full
_refine_ls_number_parameters 390
_refine_ls_number_reflns 6553
_refine_ls_number_restraints 0
_refine_ls_restrained_S_all 1.042
_refine_ls_R_factor_all 0.0607
_refine_ls_R_factor_gt 0.0450
_refine_ls_shift/su_max 0.001
_refine_ls_shift/su_mean 0.000
_refine_ls_structure_factor_coef Fsqd
_refine_ls_weighting_details 'calc w=1/[\s^2^(Fo^2^)+(0.0424P)^2^+2.4684P] where P=(Fo^2^+2Fc^2^)/3'
_refine_ls_weighting_scheme calc
_refine_ls_wR_factor_gt 0.1007
_refine_ls_wR_factor_ref 0.1086
_reflns_number_gt 5206
_reflns_number_total 6553
_reflns_threshold_expression >2sigma(I)
_cod_data_source_file om801149r_si_004.cif
_cod_data_source_block c
_cod_depositor_comments
;
The following automatic conversions were performed:

'_symmetry_cell_setting' value 'Triclinic' changed to 'triclinic'
according to /home/saulius/struct/CIF-dictionaries/cif_core.dic
dictionary named 'cif_core.dic' version 2.4.2 from 2011-04-26.

Automatic conversion script
Id: cif_fix_values 1715 2011-07-08 13:25:40Z adriana 
;
_cod_original_sg_symbol_H-M P-1
_cod_database_code 4068899

loop_
_symmetry_equiv_pos_as_xyz
'x, y, z'
'-x, -y, -z'

loop_
_atom_site_label
_atom_site_type_symbol
_atom_site_fract_x
_atom_site_fract_y
_atom_site_fract_z
_atom_site_U_iso_or_equiv
_atom_site_adp_type
_atom_site_occupancy
_atom_site_symmetry_multiplicity
_atom_site_calc_flag
_atom_site_refinement_flags
Pd1 Pd 0.10302(4) 0.78487(4) 0.203313(16) 0.03486(11) Uani 1 1 d .
Fe1 Fe -0.18928(7) 0.84690(7) 0.14745(3) 0.03769(16) Uani 1 1 d .
P1 P 0.09744(12) 0.77619(12) 0.31811(5) 0.0339(2) Uani 1 1 d .
Cl1 Cl 0.37367(14) 0.94692(15) 0.21960(6) 0.0580(3) Uani 1 1 d .
N1 N 0.0849(4) 0.7251(4) 0.08785(18) 0.0414(9) Uani 1 1 d .
C29 C 0.2741(5) 0.7768(5) 0.3516(2) 0.0386(10) Uani 1 1 d .
H29 H 0.3559 0.8677 0.3411 0.046 Uiso 1 1 calc R
C10 C -0.0448(7) 1.0153(6) 0.1017(3) 0.0666(16) Uani 1 1 d .
H10 H 0.0265 1.0118 0.0692 0.080 Uiso 1 1 calc R
C3 C -0.3740(5) 0.6578(5) 0.1613(3) 0.0483(12) Uani 1 1 d .
H3 H -0.4755 0.6464 0.1692 0.058 Uiso 1 1 calc R
C17 C 0.1024(5) 0.9376(5) 0.3733(2) 0.0400(10) Uani 1 1 d .
H17 H 0.1136 0.9259 0.4214 0.048 Uiso 1 1 calc R
C21 C -0.0390(6) 1.0841(6) 0.4051(3) 0.0635(15) Uani 1 1 d .
H21A H -0.1316 1.0897 0.3936 0.076 Uiso 1 1 calc R
H21B H -0.0336 1.0762 0.4535 0.076 Uiso 1 1 calc R
C22 C -0.0455(5) 0.9479(5) 0.3619(2) 0.0479(11) Uani 1 1 d .
H22A H -0.0648 0.9496 0.3136 0.057 Uiso 1 1 calc R
H22B H -0.1295 0.8617 0.3738 0.057 Uiso 1 1 calc R
C30 C 0.3042(6) 0.7875(6) 0.4296(2) 0.0556(13) Uani 1 1 d .
H30A H 0.2862 0.8646 0.4538 0.067 Uiso 1 1 calc R
H30B H 0.2347 0.6962 0.4437 0.067 Uiso 1 1 calc R
C34 C 0.3056(6) 0.6571(6) 0.3135(3) 0.0552(13) Uani 1 1 d .
H34A H 0.2363 0.5635 0.3255 0.066 Uiso 1 1 calc R
H34B H 0.2883 0.6514 0.2642 0.066 Uiso 1 1 calc R
C18 C 0.2390(6) 1.0791(5) 0.3630(3) 0.0524(12) Uani 1 1 d .
H18A H 0.2349 1.0895 0.3149 0.063 Uiso 1 1 calc R
H18B H 0.3319 1.0740 0.3745 0.063 Uiso 1 1 calc R
C33 C 0.4687(6) 0.6897(7) 0.3325(3) 0.0661(15) Uani 1 1 d .
H33A H 0.5376 0.7793 0.3169 0.079 Uiso 1 1 calc R
H33B H 0.4857 0.6112 0.3092 0.079 Uiso 1 1 calc R
C32 C 0.5030(6) 0.7057(7) 0.4101(3) 0.0652(15) Uani 1 1 d .
H32A H 0.4423 0.6127 0.4249 0.078 Uiso 1 1 calc R
H32B H 0.6095 0.7326 0.4208 0.078 Uiso 1 1 calc R
C20 C 0.0964(7) 1.2222(6) 0.3931(3) 0.0644(15) Uani 1 1 d .
H20A H 0.0999 1.3055 0.4231 0.077 Uiso 1 1 calc R
H20B H 0.0864 1.2360 0.3458 0.077 Uiso 1 1 calc R
C31 C 0.4686(6) 0.8199(7) 0.4486(3) 0.0634(15) Uani 1 1 d .
H31A H 0.5377 0.9149 0.4379 0.076 Uiso 1 1 calc R
H31B H 0.4850 0.8230 0.4977 0.076 Uiso 1 1 calc R
C23 C -0.0705(5) 0.6164(5) 0.3401(2) 0.0382(10) Uani 1 1 d .
H23 H -0.1584 0.6268 0.3235 0.046 Uiso 1 1 calc R
C28 C -0.0940(6) 0.4712(5) 0.3011(3) 0.0653(15) Uani 1 1 d .
H28A H -0.0132 0.4512 0.3170 0.078 Uiso 1 1 calc R
H28B H -0.0883 0.4768 0.2525 0.078 Uiso 1 1 calc R
N2 N -0.1087(5) 0.6412(4) -0.00751(19) 0.0515(10) Uani 1 1 d .
C2 C -0.2518(5) 0.6977(5) 0.2132(2) 0.0413(10) Uani 1 1 d .
H2 H -0.2559 0.7197 0.2628 0.050 Uiso 1 1 calc R
C27 C -0.2473(7) 0.3467(6) 0.3111(3) 0.0795(19) Uani 1 1 d .
H27A H -0.3282 0.3613 0.2905 0.095 Uiso 1 1 calc R
H27B H -0.2558 0.2551 0.2875 0.095 Uiso 1 1 calc R
C26 C -0.2666(7) 0.3373(6) 0.3863(3) 0.0704(16) Uani 1 1 d .
H26A H -0.3685 0.2628 0.3908 0.084 Uiso 1 1 calc R
H26B H -0.1947 0.3095 0.4055 0.084 Uiso 1 1 calc R
C24 C -0.0867(6) 0.6065(6) 0.4164(3) 0.0641(15) Uani 1 1 d .
H24A H -0.0060 0.5904 0.4360 0.077 Uiso 1 1 calc R
H24B H -0.0769 0.6980 0.4408 0.077 Uiso 1 1 calc R
C5 C -0.1683(5) 0.6679(5) 0.1088(2) 0.0399(10) Uani 1 1 d .
C8 C -0.2578(6) 1.0047(6) 0.1462(3) 0.0612(14) Uani 1 1 d .
H8 H -0.3610 0.9920 0.1504 0.073 Uiso 1 1 calc R
C12 C 0.1852(6) 0.7223(6) 0.0432(3) 0.0537(13) Uani 1 1 d .
C19 C 0.2432(7) 1.2130(6) 0.4074(3) 0.0660(15) Uani 1 1 d .
H19A H 0.2572 1.2075 0.4556 0.079 Uiso 1 1 calc R
H19B H 0.3288 1.3007 0.3978 0.079 Uiso 1 1 calc R
C4 C -0.3219(5) 0.6406(5) 0.0964(3) 0.0482(12) Uani 1 1 d .
H4 H -0.3809 0.6133 0.0514 0.058 Uiso 1 1 calc R
C25 C -0.2409(7) 0.4818(6) 0.4256(3) 0.0726(17) Uani 1 1 d .
H25A H -0.2471 0.4751 0.4741 0.087 Uiso 1 1 calc R
H25B H -0.3208 0.5033 0.4100 0.087 Uiso 1 1 calc R
C11 C -0.0593(6) 0.6785(5) 0.0596(2) 0.0424(11) Uani 1 1 d .
C1 C -0.1204(5) 0.7044(4) 0.1815(2) 0.0372(10) Uani 1 1 d .
C9 C -0.1961(7) 0.9856(6) 0.0847(3) 0.0654(16) Uani 1 1 d .
H9 H -0.2491 0.9568 0.0382 0.079 Uiso 1 1 calc R
C7 C -0.1429(7) 1.0479(5) 0.2005(3) 0.0609(14) Uani 1 1 d .
H7 H -0.1534 1.0690 0.2495 0.073 Uiso 1 1 calc R
C14 C -0.0055(7) 0.6475(5) -0.0512(2) 0.0558(14) Uani 1 1 d .
C6 C -0.0134(6) 1.0542(5) 0.1739(3) 0.0621(15) Uani 1 1 d .
H6 H 0.0836 1.0816 0.2004 0.075 Uiso 1 1 calc R
C16 C -0.0601(8) 0.6050(7) -0.1272(3) 0.080(2) Uani 1 1 d .
H16A H -0.1553 0.6064 -0.1345 0.119 Uiso 1 1 calc R
H16B H -0.0734 0.5085 -0.1432 0.119 Uiso 1 1 calc R
H16C H 0.0138 0.6730 -0.1520 0.119 Uiso 1 1 calc R
C15 C 0.3411(7) 0.7535(9) 0.0704(3) 0.097(2) Uani 1 1 d .
H15A H 0.4091 0.8561 0.0739 0.145 Uiso 1 1 calc R
H15B H 0.3767 0.6989 0.0396 0.145 Uiso 1 1 calc R
H15C H 0.3379 0.7257 0.1151 0.145 Uiso 1 1 calc R
C13 C 0.1403(7) 0.6848(6) -0.0270(3) 0.0597(14) Uani 1 1 d .
H13 H 0.2096 0.6850 -0.0578 0.072 Uiso 1 1 calc R
Cl2 Cl 0.3852(2) 0.3348(2) 0.22517(11) 0.1079(6) Uani 1 1 d .
Cl3 Cl 0.3909(4) 0.2488(4) 0.08267(13) 0.1889(15) Uani 1 1 d .
C35 C 0.4800(10) 0.2816(8) 0.1607(4) 0.110(3) Uani 1 1 d .
H35A H 0.5837 0.3587 0.1624 0.132 Uiso 1 1 calc R
H35B H 0.4842 0.1944 0.1698 0.132 Uiso 1 1 calc R

loop_
_atom_site_aniso_label
_atom_site_aniso_U_11
_atom_site_aniso_U_22
_atom_site_aniso_U_33
_atom_site_aniso_U_23
_atom_site_aniso_U_13
_atom_site_aniso_U_12
Pd1 0.03859(19) 0.0404(2) 0.02935(18) 0.00912(14) 0.01007(13) 0.02027(15)
Fe1 0.0364(3) 0.0383(4) 0.0406(4) 0.0095(3) 0.0065(3) 0.0184(3)
P1 0.0406(6) 0.0374(6) 0.0292(6) 0.0087(5) 0.0100(5) 0.0216(5)
Cl1 0.0440(7) 0.0702(9) 0.0473(7) 0.0138(6) 0.0134(5) 0.0145(6)
N1 0.052(2) 0.046(2) 0.033(2) 0.0063(17) 0.0088(17) 0.0286(19)
C29 0.042(2) 0.048(3) 0.031(2) 0.0071(19) 0.0072(19) 0.024(2)
C10 0.074(4) 0.054(3) 0.085(4) 0.033(3) 0.041(3) 0.033(3)
C3 0.037(2) 0.048(3) 0.056(3) 0.014(2) 0.004(2) 0.016(2)
C17 0.052(3) 0.041(2) 0.032(2) 0.0049(19) 0.006(2) 0.026(2)
C21 0.076(4) 0.064(4) 0.067(4) 0.002(3) 0.014(3) 0.047(3)
C22 0.057(3) 0.048(3) 0.047(3) 0.005(2) 0.012(2) 0.033(2)
C30 0.060(3) 0.086(4) 0.038(3) 0.008(3) 0.003(2) 0.049(3)
C34 0.055(3) 0.066(3) 0.053(3) -0.002(3) 0.000(2) 0.039(3)
C18 0.054(3) 0.039(3) 0.061(3) 0.000(2) 0.007(2) 0.021(2)
C33 0.056(3) 0.085(4) 0.071(4) 0.000(3) 0.011(3) 0.048(3)
C32 0.058(3) 0.088(4) 0.067(4) 0.019(3) 0.008(3) 0.047(3)
C20 0.097(4) 0.050(3) 0.058(3) 0.000(3) 0.004(3) 0.047(3)
C31 0.058(3) 0.092(4) 0.047(3) 0.003(3) -0.001(2) 0.043(3)
C23 0.044(2) 0.040(2) 0.038(2) 0.0133(19) 0.0126(19) 0.023(2)
C28 0.076(4) 0.045(3) 0.072(4) 0.008(3) 0.037(3) 0.024(3)
N2 0.086(3) 0.047(2) 0.031(2) 0.0034(18) 0.001(2) 0.040(2)
C2 0.040(2) 0.045(3) 0.043(3) 0.015(2) 0.010(2) 0.021(2)
C27 0.083(4) 0.048(3) 0.087(5) 0.002(3) 0.028(4) 0.015(3)
C26 0.066(4) 0.051(3) 0.092(5) 0.030(3) 0.030(3) 0.019(3)
C24 0.079(4) 0.058(3) 0.045(3) 0.019(3) 0.025(3) 0.019(3)
C5 0.046(3) 0.035(2) 0.039(2) 0.0037(19) 0.003(2) 0.020(2)
C8 0.056(3) 0.052(3) 0.089(4) 0.019(3) 0.011(3) 0.035(3)
C12 0.063(3) 0.056(3) 0.048(3) 0.008(2) 0.021(2) 0.032(3)
C19 0.076(4) 0.047(3) 0.067(4) -0.003(3) 0.001(3) 0.025(3)
C4 0.045(3) 0.042(3) 0.050(3) 0.008(2) -0.004(2) 0.014(2)
C25 0.080(4) 0.069(4) 0.066(4) 0.026(3) 0.041(3) 0.026(3)
C11 0.066(3) 0.035(2) 0.035(2) 0.0053(19) 0.007(2) 0.031(2)
C1 0.040(2) 0.034(2) 0.038(2) 0.0083(19) 0.0066(19) 0.0169(19)
C9 0.095(5) 0.050(3) 0.049(3) 0.014(3) -0.010(3) 0.031(3)
C7 0.093(4) 0.047(3) 0.053(3) 0.006(2) 0.003(3) 0.042(3)
C14 0.106(5) 0.042(3) 0.030(3) 0.006(2) 0.009(3) 0.044(3)
C6 0.054(3) 0.038(3) 0.088(4) 0.014(3) -0.006(3) 0.015(2)
C16 0.156(6) 0.080(4) 0.031(3) 0.006(3) 0.008(3) 0.079(4)
C15 0.065(4) 0.147(7) 0.072(4) -0.008(4) 0.025(3) 0.050(4)
C13 0.090(4) 0.061(3) 0.036(3) 0.010(2) 0.026(3) 0.040(3)
Cl2 0.1077(15) 0.0857(13) 0.1083(15) 0.0191(11) 0.0253(12) 0.0248(11)
Cl3 0.180(3) 0.191(3) 0.0823(16) 0.0192(17) -0.0128(16) -0.007(2)
C35 0.139(7) 0.079(5) 0.096(6) 0.016(4) 0.003(5) 0.038(5)

loop_
_atom_type_symbol
_atom_type_description
_atom_type_scat_dispersion_real
_atom_type_scat_dispersion_imag
_atom_type_scat_source
C C 0.0033 0.0016 'International Tables Vol C Tables 4.2.6.8 and 6.1.1.4'
H H 0.0000 0.0000 'International Tables Vol C Tables 4.2.6.8 and 6.1.1.4'
N N 0.0061 0.0033 'International Tables Vol C Tables 4.2.6.8 and 6.1.1.4'
P P 0.1023 0.0942 'International Tables Vol C Tables 4.2.6.8 and 6.1.1.4'
Cl Cl 0.1484 0.1585 'International Tables Vol C Tables 4.2.6.8 and 6.1.1.4'
Fe Fe 0.3463 0.8444 'International Tables Vol C Tables 4.2.6.8 and 6.1.1.4'
Pd Pd -0.9988 1.0072 'International Tables Vol C Tables 4.2.6.8 and 6.1.1.4'

loop_
_geom_angle_atom_site_label_1
_geom_angle_atom_site_label_2
_geom_angle_atom_site_label_3
_geom_angle
C1 Pd1 N1 80.38(15)
C1 Pd1 P1 96.15(12)
N1 Pd1 P1 163.77(10)
C1 Pd1 Cl1 162.64(12)
N1 Pd1 Cl1 96.68(10)
P1 Pd1 Cl1 91.19(4)
C5 Fe1 C4 41.10(18)
C5 Fe1 C10 107.6(2)
C4 Fe1 C10 124.0(2)
C5 Fe1 C9 120.9(2)
C4 Fe1 C9 106.7(2)
C10 Fe1 C9 40.3(2)
C5 Fe1 C6 125.4(2)
C4 Fe1 C6 161.5(2)
C10 Fe1 C6 40.3(2)
C9 Fe1 C6 67.5(2)
C5 Fe1 C2 67.99(18)
C4 Fe1 C2 68.63(19)
C10 Fe1 C2 156.9(2)
C9 Fe1 C2 161.7(2)
C6 Fe1 C2 122.4(2)
C5 Fe1 C3 68.19(19)
C4 Fe1 C3 40.52(19)
C10 Fe1 C3 160.7(2)
C9 Fe1 C3 124.3(2)
C6 Fe1 C3 157.3(2)
C2 Fe1 C3 40.82(17)
C5 Fe1 C7 161.9(2)
C4 Fe1 C7 156.4(2)
C10 Fe1 C7 67.0(2)
C9 Fe1 C7 67.1(2)
C6 Fe1 C7 39.4(2)
C2 Fe1 C7 109.7(2)
C3 Fe1 C7 122.7(2)
C5 Fe1 C8 155.9(2)
C4 Fe1 C8 120.4(2)
C10 Fe1 C8 67.6(2)
C9 Fe1 C8 40.1(2)
C6 Fe1 C8 67.3(2)
C2 Fe1 C8 125.7(2)
C3 Fe1 C8 108.0(2)
C7 Fe1 C8 40.1(2)
C5 Fe1 C1 41.07(17)
C4 Fe1 C1 69.91(18)
C10 Fe1 C1 120.7(2)
C9 Fe1 C1 155.9(2)
C6 Fe1 C1 107.82(19)
C2 Fe1 C1 40.94(16)
C3 Fe1 C1 69.40(17)
C7 Fe1 C1 125.30(19)
C8 Fe1 C1 162.0(2)
C29 P1 C23 109.6(2)
C29 P1 C17 102.5(2)
C23 P1 C17 105.09(19)
C29 P1 Pd1 108.68(13)
C23 P1 Pd1 114.27(15)
C17 P1 Pd1 115.95(14)
C12 N1 C11 115.8(4)
C12 N1 Pd1 133.4(3)
C11 N1 Pd1 110.7(3)
C34 C29 C30 109.5(4)
C34 C29 P1 114.9(3)
C30 C29 P1 118.3(3)
C34 C29 H29 104.1
C30 C29 H29 104.1
P1 C29 H29 104.1
C9 C10 C6 107.7(5)
C9 C10 Fe1 70.1(3)
C6 C10 Fe1 70.2(3)
C9 C10 H10 126.2
C6 C10 H10 126.2
Fe1 C10 H10 126.2
C4 C3 C2 108.0(4)
C4 C3 Fe1 69.1(3)
C2 C3 Fe1 69.5(2)
C4 C3 H3 126.0
C2 C3 H3 126.0
Fe1 C3 H3 126.0
C18 C17 C22 110.4(4)
C18 C17 P1 111.5(3)
C22 C17 P1 112.3(3)
C18 C17 H17 107.5
C22 C17 H17 107.5
P1 C17 H17 107.5
C20 C21 C22 112.0(4)
C20 C21 H21A 109.2
C22 C21 H21A 109.2
C20 C21 H21B 109.2
C22 C21 H21B 109.2
H21A C21 H21B 107.9
C21 C22 C17 112.3(4)
C21 C22 H22A 109.2
C17 C22 H22A 109.2
C21 C22 H22B 109.2
C17 C22 H22B 109.2
H22A C22 H22B 107.9
C31 C30 C29 110.3(4)
C31 C30 H30A 109.6
C29 C30 H30A 109.6
C31 C30 H30B 109.6
C29 C30 H30B 109.6
H30A C30 H30B 108.1
C33 C34 C29 110.4(4)
C33 C34 H34A 109.6
C29 C34 H34A 109.6
C33 C34 H34B 109.6
C29 C34 H34B 109.6
H34A C34 H34B 108.1
C17 C18 C19 112.1(4)
C17 C18 H18A 109.2
C19 C18 H18A 109.2
C17 C18 H18B 109.2
C19 C18 H18B 109.2
H18A C18 H18B 107.9
C34 C33 C32 111.4(4)
C34 C33 H33A 109.3
C32 C33 H33A 109.3
C34 C33 H33B 109.3
C32 C33 H33B 109.3
H33A C33 H33B 108.0
C31 C32 C33 111.2(4)
C31 C32 H32A 109.4
C33 C32 H32A 109.4
C31 C32 H32B 109.4
C33 C32 H32B 109.4
H32A C32 H32B 108.0
C21 C20 C19 110.3(4)
C21 C20 H20A 109.6
C19 C20 H20A 109.6
C21 C20 H20B 109.6
C19 C20 H20B 109.6
H20A C20 H20B 108.1
C32 C31 C30 111.3(5)
C32 C31 H31A 109.4
C30 C31 H31A 109.4
C32 C31 H31B 109.4
C30 C31 H31B 109.4
H31A C31 H31B 108.0
C28 C23 C24 109.8(4)
C28 C23 P1 113.7(3)
C24 C23 P1 117.5(3)
C28 C23 H23 104.9
C24 C23 H23 104.9
P1 C23 H23 104.9
C23 C28 C27 111.7(4)
C23 C28 H28A 109.3
C27 C28 H28A 109.3
C23 C28 H28B 109.3
C27 C28 H28B 109.3
H28A C28 H28B 107.9
C11 N2 C14 116.6(5)
C3 C2 C1 109.7(4)
C3 C2 Fe1 69.7(3)
C1 C2 Fe1 70.5(2)
C3 C2 H2 125.1
C1 C2 H2 125.1
Fe1 C2 H2 125.1
C26 C27 C28 111.9(5)
C26 C27 H27A 109.2
C28 C27 H27A 109.2
C26 C27 H27B 109.2
C28 C27 H27B 109.2
H27A C27 H27B 107.9
C25 C26 C27 110.6(5)
C25 C26 H26A 109.5
C27 C26 H26A 109.5
C25 C26 H26B 109.5
C27 C26 H26B 109.5
H26A C26 H26B 108.1
C25 C24 C23 110.5(4)
C25 C24 H24A 109.5
C23 C24 H24A 109.5
C25 C24 H24B 109.5
C23 C24 H24B 109.5
H24A C24 H24B 108.1
C4 C5 C1 110.5(4)
C4 C5 C11 128.9(4)
C1 C5 C11 120.2(4)
C4 C5 Fe1 69.7(3)
C1 C5 Fe1 71.3(2)
C11 C5 Fe1 120.0(3)
C9 C8 C7 107.2(5)
C9 C8 Fe1 69.8(3)
C7 C8 Fe1 69.9(3)
C9 C8 H8 126.4
C7 C8 H8 126.4
Fe1 C8 H8 126.4
N1 C12 C13 119.8(5)
N1 C12 C15 119.6(5)
C13 C12 C15 120.5(5)
C20 C19 C18 111.1(4)
C20 C19 H19A 109.4
C18 C19 H19A 109.4
C20 C19 H19B 109.4
C18 C19 H19B 109.4
H19A C19 H19B 108.0
C3 C4 C5 107.2(4)
C3 C4 Fe1 70.4(3)
C5 C4 Fe1 69.2(2)
C3 C4 H4 126.4
C5 C4 H4 126.4
Fe1 C4 H4 126.4
C26 C25 C24 112.4(5)
C26 C25 H25A 109.1
C24 C25 H25A 109.1
C26 C25 H25B 109.1
C24 C25 H25B 109.1
H25A C25 H25B 107.9
N2 C11 N1 126.7(4)
N2 C11 C5 118.4(4)
N1 C11 C5 114.9(4)
C5 C1 C2 104.5(4)
C5 C1 Pd1 113.4(3)
C2 C1 Pd1 140.3(3)
C5 C1 Fe1 67.7(2)
C2 C1 Fe1 68.6(2)
Pd1 C1 Fe1 115.27(19)
C8 C9 C10 108.0(5)
C8 C9 Fe1 70.1(3)
C10 C9 Fe1 69.5(3)
C8 C9 H9 126.0
C10 C9 H9 126.0
Fe1 C9 H9 126.0
C6 C7 C8 109.1(5)
C6 C7 Fe1 70.1(3)
C8 C7 Fe1 70.0(3)
C6 C7 H7 125.5
C8 C7 H7 125.5
Fe1 C7 H7 125.5
N2 C14 C13 120.7(4)
N2 C14 C16 117.0(5)
C13 C14 C16 122.2(5)
C7 C6 C10 108.0(5)
C7 C6 Fe1 70.5(3)
C10 C6 Fe1 69.5(3)
C7 C6 H6 126.0
C10 C6 H6 126.0
Fe1 C6 H6 126.0
C14 C16 H16A 109.5
C14 C16 H16B 109.5
H16A C16 H16B 109.5
C14 C16 H16C 109.5
H16A C16 H16C 109.5
H16B C16 H16C 109.5
C12 C15 H15A 109.5
C12 C15 H15B 109.5
H15A C15 H15B 109.5
C12 C15 H15C 109.5
H15A C15 H15C 109.5
H15B C15 H15C 109.5
C14 C13 C12 120.2(5)
C14 C13 H13 119.9
C12 C13 H13 119.9
Cl3 C35 Cl2 111.2(5)
Cl3 C35 H35A 109.4
Cl2 C35 H35A 109.4
Cl3 C35 H35B 109.4
Cl2 C35 H35B 109.4
H35A C35 H35B 108.0

loop_
_geom_bond_atom_site_label_1
_geom_bond_atom_site_label_2
_geom_bond_distance
Pd1 C1 1.989(4)
Pd1 N1 2.256(3)
Pd1 P1 2.2763(11)
Pd1 Cl1 2.4154(13)
Fe1 C5 2.025(4)
Fe1 C4 2.032(5)
Fe1 C10 2.038(5)
Fe1 C9 2.046(5)
Fe1 C6 2.047(5)
Fe1 C2 2.047(4)
Fe1 C3 2.049(5)
Fe1 C7 2.051(5)
Fe1 C8 2.051(5)
Fe1 C1 2.073(4)
P1 C29 1.852(4)
P1 C23 1.856(4)
P1 C17 1.858(4)
N1 C12 1.355(6)
N1 C11 1.357(6)
C29 C34 1.531(6)
C29 C30 1.537(6)
C29 H29 0.9800
C10 C9 1.408(8)
C10 C6 1.408(8)
C10 H10 0.9800
C3 C4 1.413(7)
C3 C2 1.428(6)
C3 H3 0.9800
C17 C18 1.526(6)
C17 C22 1.533(6)
C17 H17 0.9800
C21 C20 1.510(7)
C21 C22 1.529(6)
C21 H21A 0.9700
C21 H21B 0.9700
C22 H22A 0.9700
C22 H22B 0.9700
C30 C31 1.532(7)
C30 H30A 0.9700
C30 H30B 0.9700
C34 C33 1.518(7)
C34 H34A 0.9700
C34 H34B 0.9700
C18 C19 1.529(7)
C18 H18A 0.9700
C18 H18B 0.9700
C33 C32 1.526(7)
C33 H33A 0.9700
C33 H33B 0.9700
C32 C31 1.502(7)
C32 H32A 0.9700
C32 H32B 0.9700
C20 C19 1.524(8)
C20 H20A 0.9700
C20 H20B 0.9700
C31 H31A 0.9700
C31 H31B 0.9700
C23 C28 1.515(6)
C23 C24 1.529(6)
C23 H23 0.9800
C28 C27 1.524(7)
C28 H28A 0.9700
C28 H28B 0.9700
N2 C11 1.336(6)
N2 C14 1.343(7)
C2 C1 1.441(6)
C2 H2 0.9800
C27 C26 1.510(8)
C27 H27A 0.9700
C27 H27B 0.9700
C26 C25 1.504(8)
C26 H26A 0.9700
C26 H26B 0.9700
C24 C25 1.526(7)
C24 H24A 0.9700
C24 H24B 0.9700
C5 C4 1.424(6)
C5 C1 1.438(6)
C5 C11 1.452(6)
C8 C9 1.405(8)
C8 C7 1.406(7)
C8 H8 0.9800
C12 C13 1.388(7)
C12 C15 1.495(8)
C19 H19A 0.9700
C19 H19B 0.9700
C4 H4 0.9800
C25 H25A 0.9700
C25 H25B 0.9700
C9 H9 0.9800
C7 C6 1.381(8)
C7 H7 0.9800
C14 C13 1.367(8)
C14 C16 1.510(7)
C6 H6 0.9800
C16 H16A 0.9600
C16 H16B 0.9600
C16 H16C 0.9600
C15 H15A 0.9600
C15 H15B 0.9600
C15 H15C 0.9600
C13 H13 0.9300
Cl2 C35 1.781(9)
Cl3 C35 1.662(8)
C35 H35A 0.9700
C35 H35B 0.9700

loop_
_geom_torsion_atom_site_label_1
_geom_torsion_atom_site_label_2
_geom_torsion_atom_site_label_3
_geom_torsion_atom_site_label_4
_geom_torsion
C1 Pd1 P1 C29 158.8(2)
N1 Pd1 P1 C29 82.2(4)
Cl1 Pd1 P1 C29 -37.00(16)
C1 Pd1 P1 C23 36.04(19)
N1 Pd1 P1 C23 -40.6(4)
Cl1 Pd1 P1 C23 -159.73(15)
C1 Pd1 P1 C17 -86.4(2)
N1 Pd1 P1 C17 -163.0(4)
Cl1 Pd1 P1 C17 77.80(16)
C1 Pd1 N1 C12 -172.0(4)
P1 Pd1 N1 C12 -93.2(5)
Cl1 Pd1 N1 C12 25.3(4)
C1 Pd1 N1 C11 5.6(3)
P1 Pd1 N1 C11 84.4(4)
Cl1 Pd1 N1 C11 -157.1(3)
C23 P1 C29 C34 71.1(4)
C17 P1 C29 C34 -177.6(3)
Pd1 P1 C29 C34 -54.4(4)
C23 P1 C29 C30 -60.7(4)
C17 P1 C29 C30 50.5(4)
Pd1 P1 C29 C30 173.8(3)
C5 Fe1 C10 C9 117.3(3)
C4 Fe1 C10 C9 75.0(4)
C6 Fe1 C10 C9 -118.3(5)
C2 Fe1 C10 C9 -167.6(5)
C3 Fe1 C10 C9 43.2(8)
C7 Fe1 C10 C9 -81.1(4)
C8 Fe1 C10 C9 -37.5(3)
C1 Fe1 C10 C9 160.3(3)
C5 Fe1 C10 C6 -124.4(3)
C4 Fe1 C10 C6 -166.7(3)
C9 Fe1 C10 C6 118.3(5)
C2 Fe1 C10 C6 -49.4(7)
C3 Fe1 C10 C6 161.4(6)
C7 Fe1 C10 C6 37.1(3)
C8 Fe1 C10 C6 80.7(4)
C1 Fe1 C10 C6 -81.4(4)
C5 Fe1 C3 C4 -38.6(3)
C10 Fe1 C3 C4 42.3(7)
C9 Fe1 C3 C4 74.8(4)
C6 Fe1 C3 C4 -169.9(5)
C2 Fe1 C3 C4 -119.8(4)
C7 Fe1 C3 C4 157.7(3)
C8 Fe1 C3 C4 116.0(3)
C1 Fe1 C3 C4 -82.8(3)
C5 Fe1 C3 C2 81.1(3)
C4 Fe1 C3 C2 119.8(4)
C10 Fe1 C3 C2 162.1(6)
C9 Fe1 C3 C2 -165.5(3)
C6 Fe1 C3 C2 -50.1(6)
C7 Fe1 C3 C2 -82.6(3)
C8 Fe1 C3 C2 -124.2(3)
C1 Fe1 C3 C2 36.9(3)
C29 P1 C17 C18 63.4(4)
C23 P1 C17 C18 178.0(3)
Pd1 P1 C17 C18 -54.8(4)
C29 P1 C17 C22 -172.0(3)
C23 P1 C17 C22 -57.5(4)
Pd1 P1 C17 C22 69.7(3)
C20 C21 C22 C17 54.6(6)
C18 C17 C22 C21 -52.4(5)
P1 C17 C22 C21 -177.6(3)
C34 C29 C30 C31 58.1(6)
P1 C29 C30 C31 -167.7(4)
C30 C29 C34 C33 -58.3(5)
P1 C29 C34 C33 165.8(4)
C22 C17 C18 C19 53.6(5)
P1 C17 C18 C19 179.2(4)
C29 C34 C33 C32 57.0(6)
C34 C33 C32 C31 -55.4(7)
C22 C21 C20 C19 -56.1(6)
C33 C32 C31 C30 55.2(6)
C29 C30 C31 C32 -57.1(6)
C29 P1 C23 C28 -69.4(4)
C17 P1 C23 C28 -179.0(4)
Pd1 P1 C23 C28 52.8(4)
C29 P1 C23 C24 60.7(4)
C17 P1 C23 C24 -48.9(4)
Pd1 P1 C23 C24 -177.1(3)
C24 C23 C28 C27 56.3(6)
P1 C23 C28 C27 -169.8(4)
C4 C3 C2 C1 -0.7(5)
Fe1 C3 C2 C1 -59.3(3)
C4 C3 C2 Fe1 58.5(3)
C5 Fe1 C2 C3 -81.7(3)
C4 Fe1 C2 C3 -37.3(3)
C10 Fe1 C2 C3 -165.0(5)
C9 Fe1 C2 C3 41.1(8)
C6 Fe1 C2 C3 159.4(3)
C7 Fe1 C2 C3 117.6(3)
C8 Fe1 C2 C3 75.6(4)
C1 Fe1 C2 C3 -120.9(4)
C5 Fe1 C2 C1 39.2(3)
C4 Fe1 C2 C1 83.6(3)
C10 Fe1 C2 C1 -44.1(6)
C9 Fe1 C2 C1 162.0(6)
C6 Fe1 C2 C1 -79.7(3)
C3 Fe1 C2 C1 120.9(4)
C7 Fe1 C2 C1 -121.6(3)
C8 Fe1 C2 C1 -163.5(3)
C23 C28 C27 C26 -55.9(7)
C28 C27 C26 C25 54.1(7)
C28 C23 C24 C25 -56.2(6)
P1 C23 C24 C25 171.8(4)
C10 Fe1 C5 C4 -121.8(3)
C9 Fe1 C5 C4 -79.8(3)
C6 Fe1 C5 C4 -162.8(3)
C2 Fe1 C5 C4 82.3(3)
C3 Fe1 C5 C4 38.1(3)
C7 Fe1 C5 C4 168.5(6)
C8 Fe1 C5 C4 -47.4(6)
C1 Fe1 C5 C4 121.3(4)
C4 Fe1 C5 C1 -121.3(4)
C10 Fe1 C5 C1 116.8(3)
C9 Fe1 C5 C1 158.9(3)
C6 Fe1 C5 C1 75.9(3)
C2 Fe1 C5 C1 -39.1(2)
C3 Fe1 C5 C1 -83.2(3)
C7 Fe1 C5 C1 47.2(7)
C8 Fe1 C5 C1 -168.8(4)
C4 Fe1 C5 C11 124.0(5)
C10 Fe1 C5 C11 2.2(4)
C9 Fe1 C5 C11 44.2(4)
C6 Fe1 C5 C11 -38.8(5)
C2 Fe1 C5 C11 -153.7(4)
C3 Fe1 C5 C11 162.1(4)
C7 Fe1 C5 C11 -67.4(8)
C8 Fe1 C5 C11 76.6(6)
C1 Fe1 C5 C11 -114.6(5)
C5 Fe1 C8 C9 -45.4(6)
C4 Fe1 C8 C9 -79.6(4)
C10 Fe1 C8 C9 37.7(3)
C6 Fe1 C8 C9 81.6(4)
C2 Fe1 C8 C9 -163.9(3)
C3 Fe1 C8 C9 -122.2(3)
C7 Fe1 C8 C9 118.1(5)
C1 Fe1 C8 C9 159.0(6)
C5 Fe1 C8 C7 -163.5(4)
C4 Fe1 C8 C7 162.3(3)
C10 Fe1 C8 C7 -80.4(4)
C9 Fe1 C8 C7 -118.1(5)
C6 Fe1 C8 C7 -36.5(3)
C2 Fe1 C8 C7 77.9(4)
C3 Fe1 C8 C7 119.7(3)
C1 Fe1 C8 C7 40.9(8)
C11 N1 C12 C13 5.0(7)
Pd1 N1 C12 C13 -177.5(3)
C11 N1 C12 C15 -172.3(5)
Pd1 N1 C12 C15 5.1(8)
C21 C20 C19 C18 56.9(6)
C17 C18 C19 C20 -56.5(6)
C2 C3 C4 C5 0.9(5)
Fe1 C3 C4 C5 59.6(3)
C2 C3 C4 Fe1 -58.8(3)
C1 C5 C4 C3 -0.7(5)
C11 C5 C4 C3 -173.2(4)
Fe1 C5 C4 C3 -60.4(3)
C1 C5 C4 Fe1 59.7(3)
C11 C5 C4 Fe1 -112.8(5)
C5 Fe1 C4 C3 118.1(4)
C10 Fe1 C4 C3 -164.4(3)
C9 Fe1 C4 C3 -123.7(3)
C6 Fe1 C4 C3 167.7(6)
C2 Fe1 C4 C3 37.5(3)
C7 Fe1 C4 C3 -53.0(6)
C8 Fe1 C4 C3 -82.3(3)
C1 Fe1 C4 C3 81.4(3)
C10 Fe1 C4 C5 77.5(3)
C9 Fe1 C4 C5 118.2(3)
C6 Fe1 C4 C5 49.5(7)
C2 Fe1 C4 C5 -80.6(3)
C3 Fe1 C4 C5 -118.1(4)
C7 Fe1 C4 C5 -171.1(4)
C8 Fe1 C4 C5 159.6(3)
C1 Fe1 C4 C5 -36.7(3)
C27 C26 C25 C24 -55.0(7)
C23 C24 C25 C26 56.6(7)
C14 N2 C11 N1 1.6(7)
C14 N2 C11 C5 -177.7(4)
C12 N1 C11 N2 -5.4(7)
Pd1 N1 C11 N2 176.6(4)
C12 N1 C11 C5 173.9(4)
Pd1 N1 C11 C5 -4.2(4)
C4 C5 C11 N2 -9.2(7)
C1 C5 C11 N2 178.9(4)
Fe1 C5 C11 N2 -96.5(4)
C4 C5 C11 N1 171.5(4)
C1 C5 C11 N1 -0.4(6)
Fe1 C5 C11 N1 84.2(4)
C4 C5 C1 C2 0.2(5)
C11 C5 C1 C2 173.5(4)
Fe1 C5 C1 C2 59.0(3)
C4 C5 C1 Pd1 -167.8(3)
C11 C5 C1 Pd1 5.5(5)
Fe1 C5 C1 Pd1 -109.0(2)
C4 C5 C1 Fe1 -58.8(3)
C11 C5 C1 Fe1 114.5(4)
C3 C2 C1 C5 0.3(5)
Fe1 C2 C1 C5 -58.5(3)
C3 C2 C1 Pd1 162.9(4)
Fe1 C2 C1 Pd1 104.2(4)
C3 C2 C1 Fe1 58.8(3)
N1 Pd1 C1 C5 -5.6(3)
P1 Pd1 C1 C5 -169.6(3)
Cl1 Pd1 C1 C5 75.9(5)
N1 Pd1 C1 C2 -167.2(5)
P1 Pd1 C1 C2 28.8(5)
Cl1 Pd1 C1 C2 -85.7(6)
N1 Pd1 C1 Fe1 -80.9(2)
P1 Pd1 C1 Fe1 115.09(18)
Cl1 Pd1 C1 Fe1 0.6(6)
C4 Fe1 C1 C5 36.7(3)
C10 Fe1 C1 C5 -81.6(3)
C9 Fe1 C1 C5 -49.3(6)
C6 Fe1 C1 C5 -123.9(3)
C2 Fe1 C1 C5 116.9(4)
C3 Fe1 C1 C5 80.1(3)
C7 Fe1 C1 C5 -163.8(3)
C8 Fe1 C1 C5 165.1(6)
C5 Fe1 C1 C2 -116.9(4)
C4 Fe1 C1 C2 -80.2(3)
C10 Fe1 C1 C2 161.5(3)
C9 Fe1 C1 C2 -166.2(5)
C6 Fe1 C1 C2 119.3(3)
C3 Fe1 C1 C2 -36.8(3)
C7 Fe1 C1 C2 79.3(3)
C8 Fe1 C1 C2 48.2(7)
C5 Fe1 C1 Pd1 106.3(3)
C4 Fe1 C1 Pd1 143.0(3)
C10 Fe1 C1 Pd1 24.7(3)
C9 Fe1 C1 Pd1 57.0(6)
C6 Fe1 C1 Pd1 -17.6(3)
C2 Fe1 C1 Pd1 -136.8(4)
C3 Fe1 C1 Pd1 -173.6(3)
C7 Fe1 C1 Pd1 -57.5(3)
C8 Fe1 C1 Pd1 -88.6(6)
C7 C8 C9 C10 0.7(6)
Fe1 C8 C9 C10 -59.4(4)
C7 C8 C9 Fe1 60.2(4)
C6 C10 C9 C8 -0.6(6)
Fe1 C10 C9 C8 59.8(4)
C6 C10 C9 Fe1 -60.4(4)
C5 Fe1 C9 C8 160.2(3)
C4 Fe1 C9 C8 117.7(3)
C10 Fe1 C9 C8 -119.1(5)
C6 Fe1 C9 C8 -80.9(4)
C2 Fe1 C9 C8 45.5(8)
C3 Fe1 C9 C8 76.8(4)
C7 Fe1 C9 C8 -38.1(3)
C1 Fe1 C9 C8 -164.3(4)
C5 Fe1 C9 C10 -80.7(4)
C4 Fe1 C9 C10 -123.2(3)
C6 Fe1 C9 C10 38.1(3)
C2 Fe1 C9 C10 164.5(6)
C3 Fe1 C9 C10 -164.1(3)
C7 Fe1 C9 C10 81.0(4)
C8 Fe1 C9 C10 119.1(5)
C1 Fe1 C9 C10 -45.2(6)
C9 C8 C7 C6 -0.6(6)
Fe1 C8 C7 C6 59.4(4)
C9 C8 C7 Fe1 -60.1(4)
C5 Fe1 C7 C6 38.1(8)
C4 Fe1 C7 C6 -161.0(5)
C10 Fe1 C7 C6 -38.0(3)
C9 Fe1 C7 C6 -82.0(4)
C2 Fe1 C7 C6 117.4(3)
C3 Fe1 C7 C6 160.9(3)
C8 Fe1 C7 C6 -120.1(5)
C1 Fe1 C7 C6 74.3(4)
C5 Fe1 C7 C8 158.1(6)
C4 Fe1 C7 C8 -40.9(7)
C10 Fe1 C7 C8 82.1(4)
C9 Fe1 C7 C8 38.1(3)
C6 Fe1 C7 C8 120.1(5)
C2 Fe1 C7 C8 -122.5(3)
C3 Fe1 C7 C8 -79.0(4)
C1 Fe1 C7 C8 -165.7(3)
C11 N2 C14 C13 2.5(7)
C11 N2 C14 C16 179.7(4)
C8 C7 C6 C10 0.2(6)
Fe1 C7 C6 C10 59.6(4)
C8 C7 C6 Fe1 -59.3(4)
C9 C10 C6 C7 0.2(6)
Fe1 C10 C6 C7 -60.2(4)
C9 C10 C6 Fe1 60.4(4)
C5 Fe1 C6 C7 -166.4(3)
C4 Fe1 C6 C7 155.8(6)
C10 Fe1 C6 C7 118.9(5)
C9 Fe1 C6 C7 80.8(4)
C2 Fe1 C6 C7 -81.8(4)
C3 Fe1 C6 C7 -45.3(7)
C8 Fe1 C6 C7 37.2(3)
C1 Fe1 C6 C7 -124.4(3)
C5 Fe1 C6 C10 74.7(4)
C4 Fe1 C6 C10 36.9(8)
C9 Fe1 C6 C10 -38.1(3)
C2 Fe1 C6 C10 159.4(3)
C3 Fe1 C6 C10 -164.2(5)
C7 Fe1 C6 C10 -118.9(5)
C8 Fe1 C6 C10 -81.7(4)
C1 Fe1 C6 C10 116.7(3)
N2 C14 C13 C12 -2.5(8)
C16 C14 C13 C12 -179.6(5)
N1 C12 C13 C14 -1.5(8)
C15 C12 C13 C14 175.9(6)
